data_2239874
loop_
_publ_author_name
'Schmitt, Laurette'
'Stoeckli-Evans, Helen'

_publ_section_title
;
 Crystal structure of 2,5-bis(4-methylpyridin-2-yl)pyrazine chloroform
 disolvate
;
_journal_issue 9
_journal_name_full 'Acta Crystallographica Section E'
_journal_page_first o893
_journal_page_last o894
_journal_paper_doi 10.1107/S1600536814009544
_journal_volume 70
_journal_year 2014
_chemical_formula_iupac 'C16 H14 N4, 2C H Cl3'
_chemical_formula_moiety 'C16 H14 N4, 2(C H Cl3)'
_chemical_formula_sum 'C18 H16 Cl6 N4'
_chemical_formula_weight 501.05
_chemical_name_systematic
;
2,5-Bis(4-methylpyridin-2-yl)pyrazine chloroform disolvate
;
_space_group_crystal_system monoclinic
_space_group_IT_number 15
_space_group_name_Hall '-I 2ya'
_space_group_name_H-M_alt 'I 1 2/a 1'
_symmetry_space_group_name_Hall '-I 2ya'
_symmetry_space_group_name_H-M 'I 1 2/a 1'
_atom_sites_solution_hydrogens geom
_audit_creation_method SHELXL-2013
_cell_angle_alpha 90
_cell_angle_beta 93.885(9)
_cell_angle_gamma 90
_cell_formula_units_Z 4
_cell_length_a 16.4498(17)
_cell_length_b 6.0691(4)
_cell_length_c 21.605(3)
_cell_measurement_reflns_used 12496
_cell_measurement_temperature 173(2)
_cell_measurement_theta_max 25.57
_cell_measurement_theta_min 1.50
_cell_volume 2152.0(4)
_computing_cell_refinement 'X-AREA (Stoe & Cie, 2009)'
_computing_data_collection 'X-AREA (Stoe & Cie, 2009)'
_computing_data_reduction 'X-RED32 (Stoe & Cie, 2009)'
_computing_molecular_graphics 'Mercury (Macrae <i>et al.</i>, 2008)'
_computing_publication_material
;
SHELXL2013 (Sheldrick, 2008), PLATON (Spek, 2009) and publCIF
(Westrip, 2010)
;
_computing_structure_refinement 'SHELXL2013 (Sheldrick, 2008)'
_computing_structure_solution 'SHELXS97 (Sheldrick, 2008)'
_diffrn_ambient_temperature 173(2)
_diffrn_measured_fraction_theta_full 0.978
_diffrn_measured_fraction_theta_max 0.988
_diffrn_measurement_device '2-circle goniometer'
_diffrn_measurement_device_type 'Stoe IPDS 2'
_diffrn_measurement_method '\f + \w scans'
_diffrn_radiation_monochromator 'plane graphite'
_diffrn_radiation_source 'fine-focus sealed tube'
_diffrn_radiation_type MoK\a
_diffrn_radiation_wavelength 0.71073
_diffrn_reflns_av_R_equivalents 0.0659
_diffrn_reflns_limit_h_max 19
_diffrn_reflns_limit_h_min -19
_diffrn_reflns_limit_k_max 7
_diffrn_reflns_limit_k_min -7
_diffrn_reflns_limit_l_max 25
_diffrn_reflns_limit_l_min -25
_diffrn_reflns_number 9566
_diffrn_reflns_theta_full 25.242
_diffrn_reflns_theta_max 25.157
_diffrn_reflns_theta_min 1.890
_exptl_absorpt_coefficient_mu 0.811
_exptl_absorpt_correction_T_max 1.0000
_exptl_absorpt_correction_T_min 0.5672
_exptl_absorpt_correction_type multi-scan
_exptl_absorpt_process_details '(<i>MULscanABS</i> in PLATON; Spek, 2009)'
_exptl_crystal_colour colourless
_exptl_crystal_density_diffrn 1.546
_exptl_crystal_description rod
_exptl_crystal_F_000 1016
_exptl_crystal_size_max 0.45
_exptl_crystal_size_mid 0.29
_exptl_crystal_size_min 0.23
_refine_diff_density_max 0.305
_refine_diff_density_min -0.298
_refine_ls_extinction_coef 0.0064(11)
_refine_ls_extinction_expression Fc^*^=kFc[1+0.001xFc^2^\l^3^/sin(2\q)]^-1/4^
_refine_ls_extinction_method 'SHELXL2013 (Sheldrick, 2008)'
_refine_ls_goodness_of_fit_ref 1.055
_refine_ls_hydrogen_treatment constr
_refine_ls_matrix_type full
_refine_ls_number_parameters 129
_refine_ls_number_reflns 1902
_refine_ls_number_restraints 0
_refine_ls_restrained_S_all 1.055
_refine_ls_R_factor_all 0.0450
_refine_ls_R_factor_gt 0.0402
_refine_ls_shift/su_max 0.002
_refine_ls_shift/su_mean 0.000
_refine_ls_structure_factor_coef Fsqd
_refine_ls_weighting_details 'w=1/[\s^2^(Fo^2^)+(0.0725P)^2^+0.8241P] where P=(Fo^2^+2Fc^2^)/3'
_refine_ls_weighting_scheme calc
_refine_ls_wR_factor_gt 0.1086
_refine_ls_wR_factor_ref 0.1120
_reflns_number_gt 1676
_reflns_number_total 1902
_reflns_threshold_expression I>2\s(I)
_cod_data_source_file wm0002sup1.cf
_cod_data_source_block I
_cod_database_code 2239874
_cod_database_fobs_code 2239874
_shelx_space_group_comment
;
The symmetry employed for this shelxl refinement is uniquely defined
by the following loop, which should always be used as a source of
symmetry information in preference to the above space-group names.
They are only intended as comments.
;
_shelx_estimated_absorpt_t_min 0.712
_shelx_estimated_absorpt_t_max 0.835
_shelxl_version_number 2.013

loop_
_space_group_symop_operation_xyz
'x, y, z'
'-x+1/2, y, -z'
'x+1/2, y+1/2, z+1/2'
'-x+1, y+1/2, -z+1/2'
'-x, -y, -z'
'x-1/2, -y, z'
'-x+1/2, -y+1/2, -z+1/2'
'x, -y+1/2, z+1/2'

loop_
_atom_site_type_symbol
_atom_site_label
_atom_site_fract_x
_atom_site_fract_y
_atom_site_fract_z
_atom_site_U_iso_or_equiv
_atom_site_adp_type
_atom_site_calc_flag
_atom_site_occupancy
N N1 0.72397(10) 0.6344(3) 0.19653(8) 0.0368(4) Uani d 1
N N2 0.89303(10) 0.2947(3) 0.25318(8) 0.0394(4) Uani d 1
C C1 0.68638(12) 0.8157(3) 0.21400(9) 0.0374(4) Uani d 1
H H1 0.6406 0.8677 0.1890 0.045 Uiso calc 1
C C2 0.78878(11) 0.5676(3) 0.23260(8) 0.0328(4) Uani d 1
C C3 0.83238(11) 0.3674(3) 0.21341(9) 0.0328(4) Uani d 1
C C4 0.93307(13) 0.1154(3) 0.23585(10) 0.0418(5) Uani d 1
H H4 0.9771 0.0635 0.2627 0.050 Uiso calc 1
C C5 0.91455(13) 0.0006(3) 0.18141(10) 0.0401(5) Uani d 1
H H5 0.9446 -0.1274 0.1720 0.048 Uiso calc 1
C C6 0.85181(12) 0.0739(3) 0.14075(9) 0.0376(5) Uani d 1
C C7 0.81112(11) 0.2637(3) 0.15755(9) 0.0378(5) Uani d 1
H H7 0.7685 0.3224 0.1305 0.045 Uiso calc 1
C C8 0.82828(15) -0.0466(4) 0.08138(11) 0.0510(6) Uani d 1
H H8A 0.7910 -0.1672 0.0898 0.077 Uiso calc 1
H H8B 0.8772 -0.1066 0.0642 0.077 Uiso calc 1
H H8C 0.8012 0.0556 0.0515 0.077 Uiso calc 1
Cl Cl1 0.50499(4) 0.55130(10) 0.09961(3) 0.0569(2) Uani d 1
Cl Cl2 0.65296(4) 0.52518(12) 0.03495(3) 0.0617(3) Uani d 1
Cl Cl3 0.57200(4) 0.12697(10) 0.06982(3) 0.0582(2) Uani d 1
C C10 0.59461(13) 0.4006(3) 0.09061(10) 0.0416(5) Uani d 1
H H10 0.6275 0.3999 0.1312 0.050 Uiso calc 1

loop_
_atom_site_aniso_label
_atom_site_aniso_U_11
_atom_site_aniso_U_22
_atom_site_aniso_U_33
_atom_site_aniso_U_12
_atom_site_aniso_U_13
_atom_site_aniso_U_23
N1 0.0398(9) 0.0332(9) 0.0377(9) -0.0008(7) 0.0045(7) -0.0041(7)
N2 0.0429(9) 0.0351(9) 0.0405(9) 0.0005(7) 0.0053(7) -0.0032(7)
C1 0.0404(10) 0.0333(10) 0.0385(10) -0.0002(8) 0.0035(8) -0.0027(8)
C2 0.0356(10) 0.0294(10) 0.0340(10) -0.0039(8) 0.0075(7) 0.0008(8)
C3 0.0343(9) 0.0290(9) 0.0358(10) -0.0042(7) 0.0090(7) -0.0001(7)
C4 0.0467(11) 0.0374(11) 0.0417(11) 0.0052(9) 0.0054(8) -0.0004(8)
C5 0.0460(11) 0.0326(10) 0.0433(11) 0.0022(8) 0.0140(9) -0.0003(8)
C6 0.0424(10) 0.0343(10) 0.0377(10) -0.0038(8) 0.0136(8) -0.0047(8)
C7 0.0388(10) 0.0381(11) 0.0372(10) -0.0011(8) 0.0077(8) -0.0025(8)
C8 0.0578(13) 0.0499(13) 0.0460(12) 0.0046(10) 0.0076(10) -0.0152(10)
Cl1 0.0557(4) 0.0538(4) 0.0613(4) 0.0130(3) 0.0040(3) -0.0024(3)
Cl2 0.0589(4) 0.0759(5) 0.0507(4) -0.0204(3) 0.0069(3) 0.0140(3)
Cl3 0.0758(5) 0.0417(4) 0.0594(4) -0.0037(3) 0.0207(3) -0.0062(2)
C10 0.0449(11) 0.0426(11) 0.0376(11) -0.0012(9) 0.0041(8) 0.0024(9)

loop_
_atom_type_symbol
_atom_type_description
_atom_type_scat_dispersion_real
_atom_type_scat_dispersion_imag
_atom_type_scat_source
C C 0.0033 0.0016 'International Tables Vol C Tables 4.2.6.8 and 6.1.1.4'
H H 0.0000 0.0000 'International Tables Vol C Tables 4.2.6.8 and 6.1.1.4'
Cl Cl 0.1484 0.1585 'International Tables Vol C Tables 4.2.6.8 and 6.1.1.4'
N N 0.0061 0.0033 'International Tables Vol C Tables 4.2.6.8 and 6.1.1.4'

loop_
_geom_angle_atom_site_label_1
_geom_angle_atom_site_label_2
_geom_angle_atom_site_label_3
_geom_angle_site_symmetry_1
_geom_angle_site_symmetry_3
_geom_angle
C1 N1 C2 . . 116.90(17)
C4 N2 C3 . . 116.44(17)
N1 C1 C2 . 7_665 122.74(18)
N1 C1 H1 . . 118.6
C2 C1 H1 7_665 . 118.6
N1 C2 C1 . 7_665 120.36(17)
N1 C2 C3 . . 117.77(16)
C1 C2 C3 7_665 . 121.87(17)
N2 C3 C7 . . 122.68(17)
N2 C3 C2 . . 116.19(16)
C7 C3 C2 . . 121.13(17)
N2 C4 C5 . . 124.3(2)
N2 C4 H4 . . 117.9
C5 C4 H4 . . 117.9
C6 C5 C4 . . 119.35(19)
C6 C5 H5 . . 120.3
C4 C5 H5 . . 120.3
C5 C6 C7 . . 116.86(18)
C5 C6 C8 . . 121.56(19)
C7 C6 C8 . . 121.58(19)
C3 C7 C6 . . 120.36(18)
C3 C7 H7 . . 119.8
C6 C7 H7 . . 119.8
C6 C8 H8A . . 109.5
C6 C8 H8B . . 109.5
H8A C8 H8B . . 109.5
C6 C8 H8C . . 109.5
H8A C8 H8C . . 109.5
H8B C8 H8C . . 109.5
Cl3 C10 Cl1 . . 110.88(12)
Cl3 C10 Cl2 . . 110.37(12)
Cl1 C10 Cl2 . . 110.64(12)
Cl3 C10 H10 . . 108.3
Cl1 C10 H10 . . 108.3
Cl2 C10 H10 . . 108.3

loop_
_geom_bond_atom_site_label_1
_geom_bond_atom_site_label_2
_geom_bond_site_symmetry_2
_geom_bond_distance
N1 C1 . 1.329(3)
N1 C2 . 1.340(3)
N2 C4 . 1.339(3)
N2 C3 . 1.346(3)
C1 C2 7_665 1.391(3)
C1 H1 . 0.9500
C2 C1 7_665 1.391(3)
C2 C3 . 1.484(3)
C3 C7 . 1.385(3)
C4 C5 . 1.383(3)
C4 H4 . 0.9500
C5 C6 . 1.383(3)
C5 H5 . 0.9500
C6 C7 . 1.393(3)
C6 C8 . 1.504(3)
C7 H7 . 0.9500
C8 H8A . 0.9800
C8 H8B . 0.9800
C8 H8C . 0.9800
Cl1 C10 . 1.757(2)
Cl2 C10 . 1.760(2)
Cl3 C10 . 1.753(2)
C10 H10 . 1.0000

loop_
_geom_hbond_atom_site_label_D
_geom_hbond_atom_site_label_H
_geom_hbond_atom_site_label_A
_geom_hbond_distance_DH
_geom_hbond_distance_HA
_geom_hbond_distance_DA
_geom_hbond_angle_DHA
C10 H10 N1 1.00 2.50 3.335(3) 141

loop_
_geom_torsion_atom_site_label_1
_geom_torsion_atom_site_label_2
_geom_torsion_atom_site_label_3
_geom_torsion_atom_site_label_4
_geom_torsion_site_symmetry_1
_geom_torsion_site_symmetry_4
_geom_torsion
C2 N1 C1 C2 . 7_665 -0.8(3)
C1 N1 C2 C1 . 7_665 0.7(3)
C1 N1 C2 C3 . . -179.12(16)
C4 N2 C3 C7 . . 0.5(3)
C4 N2 C3 C2 . . -179.40(16)
N1 C2 C3 N2 . . -174.82(17)
C1 C2 C3 N2 7_665 . 5.3(3)
N1 C2 C3 C7 . . 5.3(3)
C1 C2 C3 C7 7_665 . -174.56(18)
C3 N2 C4 C5 . . -1.7(3)
N2 C4 C5 C6 . . 1.2(3)
C4 C5 C6 C7 . . 0.6(3)
C4 C5 C6 C8 . . -179.05(19)
N2 C3 C7 C6 . . 1.2(3)
C2 C3 C7 C6 . . -178.94(16)
C5 C6 C7 C3 . . -1.7(3)
C8 C6 C7 C3 . . 177.96(19)
